data_4108723
loop_
_publ_author_name
'Yasutomo Segawa'
'Yuta Suzuki'
'Makoto Yamashita'
'Kyoko Nozaki'

_publ_section_title
;
 Chemistry of Boryllithium: Synthesis, Structure, and Reactivity
;
_journal_name_full 'Journal of the American Chemical Society'
_journal_page_first 16069
_journal_page_last 16079
_journal_paper_doi 10.1021/ja8057919
_journal_volume 130
_journal_year 2008
_chemical_formula_sum 'C38 H54 B Li N2 O2'
_chemical_formula_weight 588.58
_chemical_name_systematic
; 
 ? 
;
_space_group_IT_number 15
_symmetry_cell_setting monoclinic
_symmetry_space_group_name_Hall '-C 2yc'
_symmetry_space_group_name_H-M 'C 1 2/c 1'
_atom_sites_solution_hydrogens geom
_atom_sites_solution_primary direct
_atom_sites_solution_secondary difmap
_audit_creation_method SHELXL-97
_cell_angle_alpha 90
_cell_angle_beta 99.290(6)
_cell_angle_gamma 90
_cell_formula_units_Z 4
_cell_length_a 11.190(11)
_cell_length_b 17.754(17)
_cell_length_c 18.410(18)
_cell_measurement_reflns_used 3961
_cell_measurement_temperature 103.1500
_cell_measurement_theta_max 27.4835
_cell_measurement_theta_min 3.2080
_cell_volume 3609(6)
_computing_cell_refinement 'RIGAKU CrystalClear'
_computing_data_collection 'RIGAKU CrystalClear'
_computing_data_reduction 'RIGAKU CrystalClear'
_computing_molecular_graphics ORTEP-III
_computing_structure_refinement 'SHELXL-97 (Sheldrick, 1997)'
_computing_structure_solution SIR-97
_diffrn_ambient_temperature 103(2)
_diffrn_detector_area_resol_mean 7.31
_diffrn_measured_fraction_theta_full 0.993
_diffrn_measured_fraction_theta_max 0.993
_diffrn_measurement_device_type 'RIGAKU/MSC Meacury CCD'
_diffrn_measurement_method 'omega scans'
_diffrn_radiation_monochromator graphite
_diffrn_radiation_source 'fine-focus sealed tube'
_diffrn_radiation_type MoK\a
_diffrn_radiation_wavelength 0.71070
_diffrn_reflns_av_R_equivalents 0.0521
_diffrn_reflns_av_sigmaI/netI 0.0488
_diffrn_reflns_limit_h_max 11
_diffrn_reflns_limit_h_min -13
_diffrn_reflns_limit_k_max 21
_diffrn_reflns_limit_k_min -21
_diffrn_reflns_limit_l_max 21
_diffrn_reflns_limit_l_min -21
_diffrn_reflns_number 11712
_diffrn_reflns_theta_full 25.00
_diffrn_reflns_theta_max 25.00
_diffrn_reflns_theta_min 3.21
_exptl_absorpt_coefficient_mu 0.065
_exptl_absorpt_correction_T_max 0.9936
_exptl_absorpt_correction_T_min 0.9809
_exptl_absorpt_correction_type multi-scan
_exptl_crystal_colour Colorless
_exptl_crystal_density_diffrn 1.083
_exptl_crystal_description Block
_exptl_crystal_F_000 1280
_exptl_crystal_size_max 0.30
_exptl_crystal_size_mid 0.20
_exptl_crystal_size_min 0.10
_refine_diff_density_max 0.668
_refine_diff_density_min -0.305
_refine_diff_density_rms 0.046
_refine_ls_extinction_method none
_refine_ls_goodness_of_fit_ref 1.155
_refine_ls_hydrogen_treatment constr
_refine_ls_matrix_type full
_refine_ls_number_parameters 205
_refine_ls_number_reflns 3170
_refine_ls_number_restraints 0
_refine_ls_restrained_S_all 1.155
_refine_ls_R_factor_all 0.1072
_refine_ls_R_factor_gt 0.0829
_refine_ls_shift/su_max 0.000
_refine_ls_shift/su_mean 0.000
_refine_ls_structure_factor_coef Fsqd
_refine_ls_weighting_details 'calc w=1/[\s^2^(Fo^2^)+(0.0703P)^2^+5.7518P] where P=(Fo^2^+2Fc^2^)/3'
_refine_ls_weighting_scheme calc
_refine_ls_wR_factor_gt 0.1853
_refine_ls_wR_factor_ref 0.1993
_reflns_number_gt 2472
_reflns_number_total 3170
_reflns_threshold_expression >2sigma(I)
_cod_data_source_file ja8057919_si_002_07.cif
_cod_data_source_block 35c(THF)2
_cod_original_cell_volume 3610(6)
_cod_database_code 4108723

loop_
_symmetry_equiv_pos_as_xyz
'x, y, z'
'-x, y, -z+1/2'
'x+1/2, y+1/2, z'
'-x+1/2, y+1/2, -z+1/2'
'-x, -y, -z'
'x, -y, z-1/2'
'-x+1/2, -y+1/2, -z'
'x+1/2, -y+1/2, z-1/2'

loop_
_atom_site_label
_atom_site_type_symbol
_atom_site_fract_x
_atom_site_fract_y
_atom_site_fract_z
_atom_site_U_iso_or_equiv
_atom_site_adp_type
_atom_site_occupancy
_atom_site_symmetry_multiplicity
_atom_site_calc_flag
_atom_site_refinement_flags
B1 B 0.0000 0.1522(3) 0.7500 0.0301(10) Uani 1 2 d S
N1 N 0.0229(2) 0.09880(12) 0.69246(12) 0.0274(5) Uani 1 1 d .
C1 C 0.0148(2) 0.02439(14) 0.71395(14) 0.0252(6) Uani 1 1 d .
C2 C 0.0287(2) -0.04225(14) 0.67806(15) 0.0289(6) Uani 1 1 d .
H1 H 0.0476 -0.0426 0.6296 0.035 Uiso 1 1 calc R
C3 C 0.0144(3) -0.10888(16) 0.71484(15) 0.0346(7) Uani 1 1 d .
H2 H 0.0244 -0.1555 0.6913 0.041 Uiso 1 1 calc R
C4 C 0.0496(2) 0.11922(14) 0.62097(14) 0.0273(6) Uani 1 1 d .
C5 C -0.0456(3) 0.12766(15) 0.56234(15) 0.0312(7) Uani 1 1 d .
C6 C -0.0186(3) 0.15443(16) 0.49539(16) 0.0371(7) Uani 1 1 d .
H3 H -0.0821 0.1613 0.4550 0.044 Uiso 1 1 calc R
C7 C 0.0989(3) 0.17095(17) 0.48703(16) 0.0401(8) Uani 1 1 d .
H4 H 0.1155 0.1899 0.4415 0.048 Uiso 1 1 calc R
C8 C 0.1921(3) 0.15993(17) 0.54481(16) 0.0379(7) Uani 1 1 d .
H5 H 0.2729 0.1706 0.5383 0.045 Uiso 1 1 calc R
C9 C 0.1697(3) 0.13344(15) 0.61257(15) 0.0334(7) Uani 1 1 d .
C10 C -0.1746(3) 0.10901(18) 0.57083(17) 0.0434(8) Uani 1 1 d .
H6 H -0.1704 0.0737 0.6135 0.052 Uiso 1 1 calc R
C11 C -0.2423(4) 0.0684(2) 0.5040(2) 0.0674(11) Uani 1 1 d .
H7 H -0.2523 0.1023 0.4615 0.101 Uiso 1 1 calc R
H8 H -0.3221 0.0528 0.5140 0.101 Uiso 1 1 calc R
H9 H -0.1963 0.0239 0.4935 0.101 Uiso 1 1 calc R
C12 C -0.2428(4) 0.1785(2) 0.5894(2) 0.0713(12) Uani 1 1 d .
H10 H -0.1988 0.2021 0.6339 0.107 Uiso 1 1 calc R
H11 H -0.3239 0.1639 0.5979 0.107 Uiso 1 1 calc R
H12 H -0.2498 0.2142 0.5484 0.107 Uiso 1 1 calc R
C13 C 0.2741(3) 0.12157(17) 0.67527(16) 0.0380(7) Uani 1 1 d .
H13 H 0.2430 0.0914 0.7141 0.046 Uiso 1 1 calc R
C14 C 0.3198(3) 0.19622(19) 0.70939(18) 0.0515(9) Uani 1 1 d .
H14 H 0.3527 0.2265 0.6728 0.077 Uiso 1 1 calc R
H15 H 0.3835 0.1869 0.7516 0.077 Uiso 1 1 calc R
H16 H 0.2528 0.2234 0.7258 0.077 Uiso 1 1 calc R
C15 C 0.3771(3) 0.0774(2) 0.6509(2) 0.0591(10) Uani 1 1 d .
H17 H 0.3462 0.0293 0.6295 0.089 Uiso 1 1 calc R
H18 H 0.4401 0.0679 0.6935 0.089 Uiso 1 1 calc R
H19 H 0.4114 0.1065 0.6140 0.089 Uiso 1 1 calc R
Li1 Li 0.0000 0.2771(4) 0.7500 0.0482(19) Uani 1 2 d S
O1 O 0.0677(3) 0.34653(12) 0.68879(13) 0.0600(7) Uani 1 1 d .
C16 C 0.1503(4) 0.4034(2) 0.7185(2) 0.0732(12) Uani 1 1 d .
H20 H 0.2256 0.3805 0.7450 0.088 Uiso 1 1 calc R
H21 H 0.1142 0.4352 0.7535 0.088 Uiso 1 1 calc R
C17 C 0.1773(4) 0.4499(2) 0.6552(3) 0.0710(12) Uani 1 1 d .
H22 H 0.2639 0.4460 0.6504 0.085 Uiso 1 1 calc R
H23 H 0.1573 0.5035 0.6619 0.085 Uiso 1 1 calc R
C18 C 0.0979(5) 0.4174(2) 0.5879(3) 0.0857(15) Uani 1 1 d .
H24 H 0.0237 0.4479 0.5740 0.103 Uiso 1 1 calc R
H25 H 0.1422 0.4150 0.5455 0.103 Uiso 1 1 calc R
C19 C 0.0685(4) 0.3418(2) 0.6113(2) 0.0663(11) Uani 1 1 d .
H26 H -0.0119 0.3258 0.5852 0.080 Uiso 1 1 calc R
H27 H 0.1299 0.3050 0.6008 0.080 Uiso 1 1 calc R

loop_
_atom_site_aniso_label
_atom_site_aniso_U_11
_atom_site_aniso_U_22
_atom_site_aniso_U_33
_atom_site_aniso_U_23
_atom_site_aniso_U_13
_atom_site_aniso_U_12
B1 0.033(2) 0.029(2) 0.028(2) 0.000 0.0059(19) 0.000
N1 0.0334(13) 0.0241(11) 0.0255(12) 0.0024(9) 0.0074(10) -0.0009(9)
C1 0.0247(14) 0.0242(13) 0.0262(13) 0.0023(11) 0.0028(11) -0.0015(10)
C2 0.0349(16) 0.0264(14) 0.0257(14) -0.0026(11) 0.0054(12) 0.0003(11)
C3 0.0417(18) 0.0251(14) 0.0356(15) -0.0041(12) 0.0023(13) 0.0009(12)
C4 0.0343(15) 0.0225(13) 0.0260(14) 0.0001(11) 0.0075(12) -0.0022(11)
C5 0.0374(17) 0.0275(14) 0.0282(15) 0.0026(12) 0.0039(12) -0.0036(12)
C6 0.0496(19) 0.0306(15) 0.0292(15) 0.0020(12) 0.0011(13) -0.0059(13)
C7 0.057(2) 0.0375(17) 0.0272(16) 0.0015(13) 0.0115(14) -0.0099(14)
C8 0.0410(18) 0.0407(17) 0.0338(16) 0.0013(13) 0.0117(14) -0.0094(13)
C9 0.0401(17) 0.0298(15) 0.0305(15) -0.0033(12) 0.0067(13) -0.0019(12)
C10 0.0380(18) 0.052(2) 0.0379(17) 0.0139(15) -0.0007(14) -0.0059(14)
C11 0.052(2) 0.086(3) 0.060(2) 0.008(2) -0.0052(18) -0.025(2)
C12 0.052(2) 0.084(3) 0.082(3) 0.012(2) 0.022(2) 0.017(2)
C13 0.0380(17) 0.0443(18) 0.0322(16) 0.0008(13) 0.0068(13) -0.0047(14)
C14 0.050(2) 0.051(2) 0.050(2) -0.0104(16) -0.0019(16) -0.0030(16)
C15 0.051(2) 0.066(2) 0.057(2) -0.0112(19) -0.0025(18) 0.0130(18)
Li1 0.067(5) 0.028(4) 0.050(5) 0.000 0.010(4) 0.000
O1 0.090(2) 0.0365(13) 0.0540(15) -0.0014(11) 0.0143(13) -0.0238(13)
C16 0.074(3) 0.059(3) 0.081(3) 0.005(2) -0.004(2) -0.024(2)
C17 0.052(2) 0.051(2) 0.111(4) 0.014(2) 0.017(2) -0.0093(18)
C18 0.123(4) 0.062(3) 0.083(3) -0.002(2) 0.050(3) -0.017(3)
C19 0.095(3) 0.049(2) 0.056(2) 0.0018(18) 0.015(2) -0.001(2)

loop_
_atom_type_symbol
_atom_type_description
_atom_type_scat_dispersion_real
_atom_type_scat_dispersion_imag
_atom_type_scat_source
C C 0.0033 0.0016 'International Tables Vol C Tables 4.2.6.8 and 6.1.1.4'
H H 0.0000 0.0000 'International Tables Vol C Tables 4.2.6.8 and 6.1.1.4'
Li Li -0.0003 0.0001 'International Tables Vol C Tables 4.2.6.8 and 6.1.1.4'
B B 0.0013 0.0007 'International Tables Vol C Tables 4.2.6.8 and 6.1.1.4'
N N 0.0061 0.0033 'International Tables Vol C Tables 4.2.6.8 and 6.1.1.4'
O O 0.0106 0.0060 'International Tables Vol C Tables 4.2.6.8 and 6.1.1.4'

loop_
_geom_angle_atom_site_label_1
_geom_angle_atom_site_label_2
_geom_angle_atom_site_label_3
_geom_angle
_geom_angle_site_symmetry_1
_geom_angle_site_symmetry_3
N1 B1 N1 100.0(3) . 2_556
N1 B1 Li1 130.00(16) . .
N1 B1 Li1 130.00(16) 2_556 .
C1 N1 C4 122.2(2) . .
C1 N1 B1 112.4(2) . .
C4 N1 B1 125.4(2) . .
C2 C1 N1 131.6(2) . .
C2 C1 C1 120.71(16) . 2_556
N1 C1 C1 107.64(14) . 2_556
C1 C2 C3 117.9(3) . .
C1 C2 H1 121.0 . .
C3 C2 H1 121.0 . .
C3 C3 C2 121.35(17) 2_556 .
C3 C3 H2 119.3 2_556 .
C2 C3 H2 119.3 . .
C5 C4 C9 121.4(2) . .
C5 C4 N1 119.2(2) . .
C9 C4 N1 119.3(2) . .
C4 C5 C6 118.1(3) . .
C4 C5 C10 121.2(2) . .
C6 C5 C10 120.7(3) . .
C7 C6 C5 121.1(3) . .
C7 C6 H3 119.5 . .
C5 C6 H3 119.5 . .
C8 C7 C6 120.0(3) . .
C8 C7 H4 120.0 . .
C6 C7 H4 120.0 . .
C7 C8 C9 121.1(3) . .
C7 C8 H5 119.5 . .
C9 C8 H5 119.5 . .
C8 C9 C4 118.3(3) . .
C8 C9 C13 120.0(3) . .
C4 C9 C13 121.7(3) . .
C5 C10 C12 111.6(3) . .
C5 C10 C11 112.3(3) . .
C12 C10 C11 111.4(3) . .
C5 C10 H6 107.1 . .
C12 C10 H6 107.1 . .
C11 C10 H6 107.1 . .
C10 C11 H7 109.5 . .
C10 C11 H8 109.5 . .
H7 C11 H8 109.5 . .
C10 C11 H9 109.5 . .
H7 C11 H9 109.5 . .
H8 C11 H9 109.5 . .
C10 C12 H10 109.5 . .
C10 C12 H11 109.5 . .
H10 C12 H11 109.5 . .
C10 C12 H12 109.5 . .
H10 C12 H12 109.5 . .
H11 C12 H12 109.5 . .
C9 C13 C14 111.1(3) . .
C9 C13 C15 112.0(3) . .
C14 C13 C15 110.6(3) . .
C9 C13 H13 107.7 . .
C14 C13 H13 107.7 . .
C15 C13 H13 107.7 . .
C13 C14 H14 109.5 . .
C13 C14 H15 109.5 . .
H14 C14 H15 109.5 . .
C13 C14 H16 109.5 . .
H14 C14 H16 109.5 . .
H15 C14 H16 109.5 . .
C13 C15 H17 109.5 . .
C13 C15 H18 109.5 . .
H17 C15 H18 109.5 . .
C13 C15 H19 109.5 . .
H17 C15 H19 109.5 . .
H18 C15 H19 109.5 . .
O1 Li1 O1 99.5(4) 2_556 .
O1 Li1 B1 130.24(18) 2_556 .
O1 Li1 B1 130.24(18) . .
C16 O1 C19 108.5(3) . .
C16 O1 Li1 121.9(3) . .
C19 O1 Li1 128.2(2) . .
O1 C16 C17 107.0(3) . .
O1 C16 H20 110.3 . .
C17 C16 H20 110.3 . .
O1 C16 H21 110.3 . .
C17 C16 H21 110.3 . .
H20 C16 H21 108.6 . .
C16 C17 C18 105.2(3) . .
C16 C17 H22 110.7 . .
C18 C17 H22 110.7 . .
C16 C17 H23 110.7 . .
C18 C17 H23 110.7 . .
H22 C17 H23 108.8 . .
C19 C18 C17 103.7(4) . .
C19 C18 H24 111.0 . .
C17 C18 H24 111.0 . .
C19 C18 H25 111.0 . .
C17 C18 H25 111.0 . .
H24 C18 H25 109.0 . .
O1 C19 C18 106.2(3) . .
O1 C19 H26 110.5 . .
C18 C19 H26 110.5 . .
O1 C19 H27 110.5 . .
C18 C19 H27 110.5 . .
H26 C19 H27 108.7 . .

loop_
_geom_bond_atom_site_label_1
_geom_bond_atom_site_label_2
_geom_bond_distance
_geom_bond_site_symmetry_2
B1 N1 1.474(4) .
B1 N1 1.474(4) 2_556
B1 Li1 2.218(9) .
N1 C1 1.386(3) .
N1 C4 1.442(3) .
C1 C2 1.376(4) .
C1 C1 1.419(5) 2_556
C2 C3 1.385(4) .
C2 H1 0.9500 .
C3 C3 1.383(6) 2_556
C3 H2 0.9500 .
C4 C5 1.397(4) .
C4 C9 1.401(4) .
C5 C6 1.399(4) .
C5 C10 1.513(4) .
C6 C7 1.379(4) .
C6 H3 0.9500 .
C7 C8 1.378(4) .
C7 H4 0.9500 .
C8 C9 1.393(4) .
C8 H5 0.9500 .
C9 C13 1.519(4) .
C10 C12 1.518(5) .
C10 C11 1.518(5) .
C10 H6 1.0000 .
C11 H7 0.9800 .
C11 H8 0.9800 .
C11 H9 0.9800 .
C12 H10 0.9800 .
C12 H11 0.9800 .
C12 H12 0.9800 .
C13 C14 1.519(4) .
C13 C15 1.520(5) .
C13 H13 1.0000 .
C14 H14 0.9800 .
C14 H15 0.9800 .
C14 H16 0.9800 .
C15 H17 0.9800 .
C15 H18 0.9800 .
C15 H19 0.9800 .
Li1 O1 1.908(5) 2_556
Li1 O1 1.908(5) .
O1 C16 1.418(4) .
O1 C19 1.430(4) .
C16 C17 1.498(6) .
C16 H20 0.9900 .
C16 H21 0.9900 .
C17 C18 1.517(6) .
C17 H22 0.9900 .
C17 H23 0.9900 .
C18 C19 1.463(6) .
C18 H24 0.9900 .
C18 H25 0.9900 .
C19 H26 0.9900 .
C19 H27 0.9900 .

loop_
_geom_torsion_atom_site_label_1
_geom_torsion_atom_site_label_2
_geom_torsion_atom_site_label_3
_geom_torsion_atom_site_label_4
_geom_torsion
_geom_torsion_site_symmetry_1
_geom_torsion_site_symmetry_4
N1 B1 N1 C1 -0.18(13) 2_556 .
Li1 B1 N1 C1 179.82(13) . .
N1 B1 N1 C4 179.1(3) 2_556 .
Li1 B1 N1 C4 -0.9(3) . .
C4 N1 C1 C2 0.4(4) . .
B1 N1 C1 C2 179.7(2) . .
C4 N1 C1 C1 -178.8(3) . 2_556
B1 N1 C1 C1 0.5(3) . 2_556
N1 C1 C2 C3 -179.9(3) . .
C1 C1 C2 C3 -0.7(5) 2_556 .
C1 C2 C3 C3 0.6(5) . 2_556
C1 N1 C4 C5 88.9(3) . .
B1 N1 C4 C5 -90.3(3) . .
C1 N1 C4 C9 -94.0(3) . .
B1 N1 C4 C9 86.9(3) . .
C9 C4 C5 C6 -3.1(4) . .
N1 C4 C5 C6 174.0(2) . .
C9 C4 C5 C10 177.3(3) . .
N1 C4 C5 C10 -5.6(4) . .
C4 C5 C6 C7 1.0(4) . .
C10 C5 C6 C7 -179.5(3) . .
C5 C6 C7 C8 1.1(4) . .
C6 C7 C8 C9 -1.2(5) . .
C7 C8 C9 C4 -0.9(4) . .
C7 C8 C9 C13 179.8(3) . .
C5 C4 C9 C8 3.1(4) . .
N1 C4 C9 C8 -174.0(2) . .
C5 C4 C9 C13 -177.7(3) . .
N1 C4 C9 C13 5.2(4) . .
C4 C5 C10 C12 95.1(3) . .
C6 C5 C10 C12 -84.4(4) . .
C4 C5 C10 C11 -139.0(3) . .
C6 C5 C10 C11 41.5(4) . .
C8 C9 C13 C14 75.6(3) . .
C4 C9 C13 C14 -103.7(3) . .
C8 C9 C13 C15 -48.6(4) . .
C4 C9 C13 C15 132.2(3) . .
N1 B1 Li1 O1 162.04(16) . 2_556
N1 B1 Li1 O1 -17.96(16) 2_556 2_556
N1 B1 Li1 O1 -17.96(16) . .
N1 B1 Li1 O1 162.04(16) 2_556 .
O1 Li1 O1 C16 55.1(3) 2_556 .
B1 Li1 O1 C16 -124.9(3) . .
O1 Li1 O1 C19 -139.7(4) 2_556 .
B1 Li1 O1 C19 40.3(4) . .
C19 O1 C16 C17 16.0(4) . .
Li1 O1 C16 C17 -176.2(3) . .
O1 C16 C17 C18 3.1(5) . .
C16 C17 C18 C19 -20.2(5) . .
C16 O1 C19 C18 -29.6(5) . .
Li1 O1 C19 C18 163.6(3) . .
C17 C18 C19 O1 30.2(5) . .
